data_7704387
loop_
_publ_author_name
'Ballesteros Ii, Moises'
'Tsui, Emily Y.'

_publ_section_title
;
 Sulfur transfer reactions of a zinc tetrasulfanido complex.
;
_journal_issue 45
_journal_name_full 'Dalton transactions (Cambridge, England : 2003)'
_journal_page_first 16305
_journal_page_last 16311
_journal_paper_doi 10.1039/d0dt01384f
_journal_volume 49
_journal_year 2020
_chemical_formula_moiety 'C12 H12 O8 S4 Zn, 2(C8 H20 N)'
_chemical_formula_sum 'C28 H52 N2 O8 S4 Zn'
_chemical_formula_weight 738.32
_space_group_crystal_system triclinic
_space_group_IT_number 2
_space_group_name_Hall '-P 1'
_space_group_name_H-M_alt 'P -1'
_atom_sites_solution_hydrogens geom
_atom_sites_solution_primary dual
_audit_creation_date 2020-04-09
_audit_creation_method
;
Olex2 1.2
(compiled 2017.03.28 svn.r3405 for OlexSys, GUI svn.r5337)
;
_audit_update_record
;
2020-04-10 deposited with the CCDC.	2020-05-12 downloaded from the CCDC.
;
_cell_angle_alpha 80.268(2)
_cell_angle_beta 86.330(2)
_cell_angle_gamma 61.6180(10)
_cell_formula_units_Z 2
_cell_length_a 8.8573(10)
_cell_length_b 9.1035(10)
_cell_length_c 25.109(3)
_cell_measurement_reflns_used 9864
_cell_measurement_temperature 120
_cell_measurement_theta_max 28.364
_cell_measurement_theta_min 2.575
_cell_volume 1755.3(3)
_computing_cell_refinement 'SAINT V8.38A (Bruker, 2016)'
_computing_data_reduction 'SAINT V8.38A (Bruker, 2016)'
_computing_molecular_graphics 'Olex2 (Dolomanov et al., 2009)'
_computing_publication_material 'Olex2 (Dolomanov et al., 2009)'
_computing_structure_refinement 'ShelXL (Sheldrick, 2015)'
_computing_structure_solution 'ShelXT (Sheldrick, 2015)'
_diffrn_ambient_temperature 120
_diffrn_measured_fraction_theta_full 1.000
_diffrn_measured_fraction_theta_max 0.997
_diffrn_measurement_device_type 'Bruker APEX-II CCD'
_diffrn_measurement_method '\f and \w scans'
_diffrn_radiation_type MoK\a
_diffrn_radiation_wavelength 0.71073
_diffrn_reflns_av_R_equivalents 0.0152
_diffrn_reflns_av_unetI/netI 0.0135
_diffrn_reflns_Laue_measured_fraction_full 1.000
_diffrn_reflns_Laue_measured_fraction_max 0.997
_diffrn_reflns_limit_h_max 11
_diffrn_reflns_limit_h_min -11
_diffrn_reflns_limit_k_max 12
_diffrn_reflns_limit_k_min -12
_diffrn_reflns_limit_l_max 33
_diffrn_reflns_limit_l_min -33
_diffrn_reflns_number 34171
_diffrn_reflns_point_group_measured_fraction_full 1.000
_diffrn_reflns_point_group_measured_fraction_max 0.997
_diffrn_reflns_theta_full 25.242
_diffrn_reflns_theta_max 28.364
_diffrn_reflns_theta_min 0.823
_diffrn_standards_number 0
_exptl_absorpt_coefficient_mu 0.985
_exptl_absorpt_correction_T_max 0.7457
_exptl_absorpt_correction_T_min 0.7171
_exptl_absorpt_correction_type multi-scan
_exptl_absorpt_process_details
'SADABS-2016/2 (Bruker,2016/2) was used for absorption correction. wR2(int) was 0.0328 before and 0.0270 after correction. The Ratio of minimum to maximum transmission is 0.9616. The \l/2 correction factor is Not present.'
_exptl_crystal_colour red
_exptl_crystal_colour_primary red
_exptl_crystal_density_diffrn 1.397
_exptl_crystal_description block
_exptl_crystal_F_000 784
_exptl_crystal_size_max 0.23
_exptl_crystal_size_mid 0.213
_exptl_crystal_size_min 0.134
_refine_diff_density_max 0.416
_refine_diff_density_min -0.173
_refine_diff_density_rms 0.043
_refine_ls_extinction_method none
_refine_ls_goodness_of_fit_ref 1.024
_refine_ls_hydrogen_treatment constr
_refine_ls_matrix_type full
_refine_ls_number_parameters 400
_refine_ls_number_reflns 8760
_refine_ls_number_restraints 0
_refine_ls_restrained_S_all 1.024
_refine_ls_R_factor_all 0.0233
_refine_ls_R_factor_gt 0.0207
_refine_ls_shift/su_max 0.001
_refine_ls_shift/su_mean 0.000
_refine_ls_structure_factor_coef Fsqd
_refine_ls_weighting_details 'w=1/[\s^2^(Fo^2^)+(0.0246P)^2^+0.7232P] where P=(Fo^2^+2Fc^2^)/3'
_refine_ls_weighting_scheme calc
_refine_ls_wR_factor_gt 0.0517
_refine_ls_wR_factor_ref 0.0531
_reflns_Friedel_coverage 0.000
_reflns_number_gt 8129
_reflns_number_total 8760
_reflns_threshold_expression 'I > 2\s(I)'
_cod_data_source_file d0dt01384f2.cif
_cod_data_source_block mb_3_31ace_full
_cod_depositor_comments 'Adding full bibliography for 7704386--7704387.cif.'
_cod_database_code 7704387
_shelx_shelxl_version_number 2017/1
_shelx_space_group_comment
;
The symmetry employed for this shelxl refinement is uniquely defined
by the following loop, which should always be used as a source of
symmetry information in preference to the above space-group names.
They are only intended as comments.
;
_olex2_refinement_description
;
1. Fixed Uiso
 At 1.2 times of:
  All C(H,H) groups
 At 1.5 times of:
  All C(H,H,H) groups
2.a Secondary CH2 refined with riding coordinates:
 C25(H25A,H25B), C15(H15A,H15B), C17(H17A,H17B), C13(H13A,H13B), C23(H23A,
 H23B), C21(H21A,H21B), C19(H19A,H19B), C27(H27A,H27B)
2.b Idealised Me refined as rotating group:
 C10(H10A,H10B,H10C), C4(H4A,H4B,H4C), C6(H6A,H6B,H6C), C12(H12A,H12B,H12C),
 C18(H18A,H18B,H18C), C16(H16A,H16B,H16C), C24(H24A,H24B,H24C), C14(H14A,H14B,
 H14C), C26(H26A,H26B,H26C), C20(H20A,H20B,H20C), C28(H28A,H28B,H28C), C22(H22A,
 H22B,H22C)
;
_olex2_submission_special_instructions 'No special instructions were received'

loop_
_space_group_symop_operation_xyz
'x, y, z'
'-x, -y, -z'

loop_
_atom_site_label
_atom_site_type_symbol
_atom_site_fract_x
_atom_site_fract_y
_atom_site_fract_z
_atom_site_U_iso_or_equiv
_atom_site_adp_type
_atom_site_occupancy
_atom_site_site_symmetry_order
_atom_site_calc_flag
_atom_site_refinement_flags_posn
_atom_site_refinement_flags_adp
_atom_site_refinement_flags_occupancy
_atom_site_disorder_assembly
_atom_site_disorder_group
Zn1 Zn 0.31330(2) 0.51566(2) 0.24734(2) 0.01379(4) Uani 1 1 d . . . . .
S2 S 0.24605(3) 0.42078(3) 0.17493(2) 0.01465(5) Uani 1 1 d . . . . .
S4 S 0.16914(3) 0.58937(3) 0.32877(2) 0.01498(5) Uani 1 1 d . . . . .
S1 S 0.27462(3) 0.76363(3) 0.19345(2) 0.01533(5) Uani 1 1 d . . . . .
S3 S 0.54730(3) 0.28479(3) 0.29271(2) 0.01808(6) Uani 1 1 d . . . . .
O2 O 0.15662(10) 1.00681(10) 0.09547(3) 0.01821(16) Uani 1 1 d . . . . .
O6 O 0.67634(11) 0.01621(10) 0.38663(3) 0.02261(17) Uani 1 1 d . . . . .
O4 O 0.34933(10) 0.45635(10) 0.04531(3) 0.01930(16) Uani 1 1 d . . . . .
O1 O 0.22523(11) 0.82790(11) 0.03563(3) 0.02282(17) Uani 1 1 d . . . . .
O3 O 0.06179(10) 0.60088(11) 0.05044(3) 0.02167(17) Uani 1 1 d . . . . .
O8 O 0.30461(12) 0.53969(11) 0.45337(3) 0.02247(17) Uani 1 1 d . . . . .
O7 O 0.19590(13) 0.36109(12) 0.45419(3) 0.0292(2) Uani 1 1 d . . . . .
O5 O 0.58184(15) 0.18331(12) 0.45024(4) 0.0373(2) Uani 1 1 d . . . . .
C3 C 0.21172(13) 0.85207(14) 0.08225(4) 0.0153(2) Uani 1 1 d . . . . .
C11 C 0.27017(15) 0.43437(14) 0.43109(4) 0.0184(2) Uani 1 1 d . . . . .
C5 C 0.20292(14) 0.55188(13) 0.06919(4) 0.0155(2) Uani 1 1 d . . . . .
C2 C 0.23791(13) 0.57873(13) 0.12365(4) 0.01373(19) Uani 1 1 d . . . . .
C8 C 0.32564(14) 0.42960(13) 0.37326(4) 0.0152(2) Uani 1 1 d . . . . .
C1 C 0.24592(13) 0.72019(13) 0.13037(4) 0.01366(19) Uani 1 1 d . . . . .
C7 C 0.47668(14) 0.30318(14) 0.35938(4) 0.0159(2) Uani 1 1 d . . . . .
C9 C 0.58230(15) 0.16665(14) 0.40344(5) 0.0194(2) Uani 1 1 d . . . . .
C10 C 0.76184(18) -0.12615(16) 0.42913(5) 0.0281(3) Uani 1 1 d . . . . .
H10A H 0.826084 -0.227324 0.413492 0.042 Uiso 1 1 calc GR . . . .
H10B H 0.677850 -0.138128 0.452967 0.042 Uiso 1 1 calc GR . . . .
H10C H 0.838292 -0.107439 0.449118 0.042 Uiso 1 1 calc GR . . . .
C4 C 0.09235(16) 1.14492(15) 0.05054(5) 0.0224(2) Uani 1 1 d . . . . .
H4A H 0.178266 1.123742 0.023330 0.034 Uiso 1 1 calc GR . . . .
H4B H 0.065485 1.248574 0.063001 0.034 Uiso 1 1 calc GR . . . .
H4C H -0.009269 1.153955 0.035531 0.034 Uiso 1 1 calc GR . . . .
C6 C 0.32860(16) 0.43674(16) -0.00930(5) 0.0233(2) Uani 1 1 d . . . . .
H6A H 0.287990 0.544033 -0.032427 0.035 Uiso 1 1 calc GR . . . .
H6B H 0.247038 0.395676 -0.009845 0.035 Uiso 1 1 calc GR . . . .
H6C H 0.437005 0.357507 -0.021868 0.035 Uiso 1 1 calc GR . . . .
C12 C 0.2650(2) 0.54304(18) 0.51006(5) 0.0300(3) Uani 1 1 d . . . . .
H12A H 0.294630 0.619732 0.522919 0.045 Uiso 1 1 calc GR . . . .
H12B H 0.329568 0.431694 0.530129 0.045 Uiso 1 1 calc GR . . . .
H12C H 0.144569 0.579929 0.514765 0.045 Uiso 1 1 calc GR . . . .
N1 N -0.30184(11) 0.92399(12) 0.15845(4) 0.01500(17) Uani 1 1 d . . . . .
C25 C 0.33665(15) -0.00515(16) 0.33772(6) 0.0261(3) Uani 1 1 d . . . . .
H25A H 0.380934 0.014395 0.368650 0.031 Uiso 1 1 calc R . . . .
H25B H 0.362566 0.054145 0.305611 0.031 Uiso 1 1 calc R . . . .
N2 N 0.14319(12) 0.07152(12) 0.34212(4) 0.01714(18) Uani 1 1 d . . . . .
C15 C -0.19662(14) 1.01497(15) 0.14041(5) 0.0188(2) Uani 1 1 d . . . . .
H15A H -0.091825 0.959653 0.162153 0.023 Uiso 1 1 calc R . . . .
H15B H -0.164162 1.001552 0.103206 0.023 Uiso 1 1 calc R . . . .
C17 C -0.35619(14) 0.93835(14) 0.21663(4) 0.0175(2) Uani 1 1 d . . . . .
H17A H -0.422577 1.057199 0.219790 0.021 Uiso 1 1 calc R . . . .
H17B H -0.430897 0.887359 0.225445 0.021 Uiso 1 1 calc R . . . .
C13 C -0.46639(13) 1.00162(14) 0.12531(4) 0.0172(2) Uani 1 1 d . . . . .
H13A H -0.530733 0.941829 0.138537 0.021 Uiso 1 1 calc R . . . .
H13B H -0.535276 1.118198 0.130816 0.021 Uiso 1 1 calc R . . . .
C18 C -0.20977(16) 0.85616(17) 0.25775(5) 0.0259(3) Uani 1 1 d . . . . .
H18A H -0.124678 0.891025 0.246149 0.039 Uiso 1 1 calc GR . . . .
H18B H -0.159212 0.735434 0.260999 0.039 Uiso 1 1 calc GR . . . .
H18C H -0.252643 0.889959 0.292144 0.039 Uiso 1 1 calc GR . . . .
C23 C 0.06266(16) 0.05682(14) 0.29317(5) 0.0198(2) Uani 1 1 d . . . . .
H23A H -0.058545 0.095314 0.299619 0.024 Uiso 1 1 calc R . . . .
H23B H 0.114513 -0.061466 0.289185 0.024 Uiso 1 1 calc R . . . .
C16 C -0.28410(16) 1.20188(16) 0.14408(6) 0.0264(3) Uani 1 1 d . . . . .
H16A H -0.386676 1.259237 0.121981 0.040 Uiso 1 1 calc GR . . . .
H16B H -0.207919 1.247559 0.131653 0.040 Uiso 1 1 calc GR . . . .
H16C H -0.313155 1.217294 0.180942 0.040 Uiso 1 1 calc GR . . . .
C21 C 0.07893(16) 0.25557(15) 0.34747(5) 0.0229(2) Uani 1 1 d . . . . .
H21A H 0.133330 0.259196 0.379189 0.027 Uiso 1 1 calc R . . . .
H21B H 0.115976 0.308291 0.316280 0.027 Uiso 1 1 calc R . . . .
C24 C 0.0814(2) 0.15636(17) 0.24066(5) 0.0337(3) Uani 1 1 d . . . . .
H24A H 0.037917 0.131612 0.211198 0.051 Uiso 1 1 calc GR . . . .
H24B H 0.200397 0.125400 0.235141 0.051 Uiso 1 1 calc GR . . . .
H24C H 0.017754 0.275109 0.242383 0.051 Uiso 1 1 calc GR . . . .
C14 C -0.43968(17) 0.99771(17) 0.06536(5) 0.0260(3) Uani 1 1 d . . . . .
H14A H -0.549050 1.048420 0.047114 0.039 Uiso 1 1 calc GR . . . .
H14B H -0.373860 0.882645 0.059340 0.039 Uiso 1 1 calc GR . . . .
H14C H -0.379172 1.059580 0.051572 0.039 Uiso 1 1 calc GR . . . .
C19 C -0.18656(15) 0.74104(15) 0.15175(5) 0.0226(2) Uani 1 1 d . . . . .
H19A H -0.149842 0.738167 0.114538 0.027 Uiso 1 1 calc R . . . .
H19B H -0.084784 0.697144 0.174363 0.027 Uiso 1 1 calc R . . . .
C26 C 0.43122(16) -0.19309(17) 0.33496(6) 0.0300(3) Uani 1 1 d . . . . .
H26A H 0.393971 -0.213792 0.303253 0.045 Uiso 1 1 calc GR . . . .
H26B H 0.407077 -0.253766 0.366521 0.045 Uiso 1 1 calc GR . . . .
H26C H 0.552442 -0.230577 0.333354 0.045 Uiso 1 1 calc GR . . . .
C20 C -0.26504(17) 0.62386(16) 0.16548(7) 0.0328(3) Uani 1 1 d . . . . .
H20A H -0.361970 0.661447 0.141915 0.049 Uiso 1 1 calc GR . . . .
H20B H -0.301701 0.624666 0.202294 0.049 Uiso 1 1 calc GR . . . .
H20C H -0.181231 0.511142 0.160937 0.049 Uiso 1 1 calc GR . . . .
C27 C 0.09488(16) -0.02001(15) 0.39061(5) 0.0217(2) Uani 1 1 d . . . . .
H27A H -0.029133 0.035947 0.393331 0.026 Uiso 1 1 calc R . . . .
H27B H 0.130976 -0.134440 0.384570 0.026 Uiso 1 1 calc R . . . .
C28 C 0.1718(2) -0.0282(2) 0.44376(6) 0.0404(4) Uani 1 1 d . . . . .
H28A H 0.294328 -0.094684 0.443100 0.061 Uiso 1 1 calc GR . . . .
H28B H 0.127287 -0.079250 0.472687 0.061 Uiso 1 1 calc GR . . . .
H28C H 0.142476 0.084015 0.449256 0.061 Uiso 1 1 calc GR . . . .
C22 C -0.11330(17) 0.35978(16) 0.35203(6) 0.0292(3) Uani 1 1 d . . . . .
H22A H -0.169200 0.358880 0.320658 0.044 Uiso 1 1 calc GR . . . .
H22B H -0.141307 0.473990 0.354545 0.044 Uiso 1 1 calc GR . . . .
H22C H -0.151398 0.312588 0.383782 0.044 Uiso 1 1 calc GR . . . .

loop_
_atom_site_aniso_label
_atom_site_aniso_U_11
_atom_site_aniso_U_22
_atom_site_aniso_U_33
_atom_site_aniso_U_23
_atom_site_aniso_U_13
_atom_site_aniso_U_12
Zn1 0.01584(6) 0.01277(6) 0.01092(6) -0.00013(4) -0.00167(4) -0.00561(5)
S2 0.01728(12) 0.01143(11) 0.01319(12) -0.00103(9) -0.00157(9) -0.00522(10)
S4 0.01862(12) 0.01230(11) 0.01209(11) -0.00096(9) -0.00093(9) -0.00589(10)
S1 0.02004(12) 0.01417(12) 0.01219(12) -0.00089(9) -0.00107(9) -0.00862(10)
S3 0.01696(12) 0.01737(12) 0.01397(12) -0.00068(10) -0.00266(9) -0.00356(10)
O2 0.0224(4) 0.0142(4) 0.0154(4) 0.0020(3) -0.0015(3) -0.0077(3)
O6 0.0259(4) 0.0154(4) 0.0185(4) 0.0022(3) -0.0072(3) -0.0039(3)
O4 0.0186(4) 0.0195(4) 0.0145(4) -0.0064(3) 0.0015(3) -0.0036(3)
O1 0.0295(4) 0.0216(4) 0.0133(4) -0.0007(3) 0.0020(3) -0.0097(4)
O3 0.0184(4) 0.0280(4) 0.0161(4) -0.0048(3) -0.0021(3) -0.0082(3)
O8 0.0382(5) 0.0221(4) 0.0134(4) -0.0049(3) -0.0002(3) -0.0185(4)
O7 0.0497(6) 0.0369(5) 0.0153(4) -0.0031(4) 0.0028(4) -0.0325(5)
O5 0.0564(7) 0.0234(5) 0.0196(4) -0.0008(4) -0.0181(4) -0.0073(5)
C3 0.0120(5) 0.0163(5) 0.0155(5) -0.0002(4) 0.0005(4) -0.0057(4)
C11 0.0256(6) 0.0167(5) 0.0133(5) -0.0012(4) -0.0035(4) -0.0103(4)
C5 0.0186(5) 0.0129(5) 0.0127(5) -0.0013(4) 0.0007(4) -0.0060(4)
C2 0.0113(4) 0.0139(5) 0.0117(5) -0.0013(4) -0.0001(4) -0.0026(4)
C8 0.0222(5) 0.0149(5) 0.0117(5) -0.0001(4) -0.0034(4) -0.0116(4)
C1 0.0121(4) 0.0148(5) 0.0110(4) -0.0008(4) 0.0005(4) -0.0043(4)
C7 0.0203(5) 0.0158(5) 0.0125(5) 0.0003(4) -0.0047(4) -0.0095(4)
C9 0.0223(5) 0.0174(5) 0.0190(5) 0.0008(4) -0.0074(4) -0.0100(4)
C10 0.0325(7) 0.0176(6) 0.0261(6) 0.0069(5) -0.0110(5) -0.0073(5)
C4 0.0234(6) 0.0167(5) 0.0211(6) 0.0057(4) -0.0010(4) -0.0072(5)
C6 0.0289(6) 0.0229(6) 0.0141(5) -0.0071(4) 0.0028(4) -0.0080(5)
C12 0.0523(8) 0.0309(7) 0.0132(5) -0.0066(5) 0.0007(5) -0.0238(6)
N1 0.0109(4) 0.0157(4) 0.0159(4) -0.0045(3) 0.0010(3) -0.0038(3)
C25 0.0183(5) 0.0248(6) 0.0395(7) -0.0045(5) -0.0010(5) -0.0136(5)
N2 0.0190(4) 0.0173(4) 0.0190(5) -0.0034(4) -0.0017(4) -0.0113(4)
C15 0.0138(5) 0.0231(5) 0.0196(5) -0.0028(4) 0.0019(4) -0.0091(4)
C17 0.0160(5) 0.0204(5) 0.0139(5) -0.0028(4) 0.0009(4) -0.0068(4)
C13 0.0121(5) 0.0204(5) 0.0168(5) -0.0042(4) -0.0019(4) -0.0052(4)
C18 0.0246(6) 0.0317(7) 0.0192(6) 0.0001(5) -0.0056(5) -0.0121(5)
C23 0.0259(6) 0.0170(5) 0.0181(5) -0.0031(4) -0.0047(4) -0.0107(5)
C16 0.0216(6) 0.0235(6) 0.0353(7) -0.0034(5) 0.0037(5) -0.0122(5)
C21 0.0288(6) 0.0173(5) 0.0278(6) -0.0060(5) -0.0029(5) -0.0139(5)
C24 0.0556(9) 0.0202(6) 0.0201(6) -0.0004(5) -0.0026(6) -0.0143(6)
C14 0.0261(6) 0.0344(7) 0.0173(6) -0.0057(5) -0.0010(5) -0.0133(5)
C19 0.0143(5) 0.0176(5) 0.0302(6) -0.0086(5) 0.0034(4) -0.0018(4)
C26 0.0197(6) 0.0253(6) 0.0439(8) -0.0049(6) 0.0017(5) -0.0099(5)
C20 0.0243(6) 0.0178(6) 0.0530(9) -0.0097(6) 0.0042(6) -0.0064(5)
C27 0.0280(6) 0.0215(6) 0.0175(5) -0.0022(4) 0.0017(4) -0.0136(5)
C28 0.0654(11) 0.0357(8) 0.0194(6) -0.0020(6) -0.0083(6) -0.0231(8)
C22 0.0311(7) 0.0217(6) 0.0357(7) -0.0116(5) 0.0000(5) -0.0108(5)

loop_
_atom_type_symbol
_atom_type_description
_atom_type_scat_dispersion_real
_atom_type_scat_dispersion_imag
_atom_type_scat_source
C C 0.0033 0.0016 'International Tables Vol C Tables 4.2.6.8 and 6.1.1.4'
H H 0.0000 0.0000 'International Tables Vol C Tables 4.2.6.8 and 6.1.1.4'
N N 0.0061 0.0033 'International Tables Vol C Tables 4.2.6.8 and 6.1.1.4'
O O 0.0106 0.0060 'International Tables Vol C Tables 4.2.6.8 and 6.1.1.4'
S S 0.1246 0.1234 'International Tables Vol C Tables 4.2.6.8 and 6.1.1.4'
Zn Zn 0.2839 1.4301 'International Tables Vol C Tables 4.2.6.8 and 6.1.1.4'

loop_
_geom_angle_atom_site_label_1
_geom_angle_atom_site_label_2
_geom_angle_atom_site_label_3
_geom_angle
_geom_angle_site_symmetry_1
_geom_angle_site_symmetry_3
_geom_angle_publ_flag
S2 Zn1 S4 130.746(12) . . ?
S1 Zn1 S2 91.989(13) . . ?
S1 Zn1 S4 107.069(12) . . ?
S1 Zn1 S3 134.050(13) . . ?
S3 Zn1 S2 106.500(13) . . ?
S3 Zn1 S4 92.197(12) . . ?
C2 S2 Zn1 97.97(4) . . ?
C8 S4 Zn1 98.09(4) . . ?
C1 S1 Zn1 99.52(4) . . ?
C7 S3 Zn1 99.38(4) . . ?
C3 O2 C4 115.04(9) . . ?
C9 O6 C10 115.24(9) . . ?
C5 O4 C6 114.91(9) . . ?
C11 O8 C12 114.70(9) . . ?
O2 C3 C1 112.56(9) . . ?
O1 C3 O2 122.40(10) . . ?
O1 C3 C1 125.00(10) . . ?
O8 C11 C8 111.38(9) . . ?
O7 C11 O8 123.49(11) . . ?
O7 C11 C8 125.02(10) . . ?
O4 C5 C2 111.24(9) . . ?
O3 C5 O4 123.82(10) . . ?
O3 C5 C2 124.80(10) . . ?
C5 C2 S2 112.03(8) . . ?
C1 C2 S2 125.92(8) . . ?
C1 C2 C5 121.80(9) . . ?
C11 C8 S4 112.30(8) . . ?
C7 C8 S4 126.02(8) . . ?
C7 C8 C11 121.46(10) . . ?
C3 C1 S1 118.32(8) . . ?
C2 C1 S1 123.76(8) . . ?
C2 C1 C3 117.65(9) . . ?
C8 C7 S3 124.23(8) . . ?
C8 C7 C9 117.30(10) . . ?
C9 C7 S3 118.34(8) . . ?
O6 C9 C7 112.95(9) . . ?
O5 C9 O6 122.05(10) . . ?
O5 C9 C7 124.94(11) . . ?
O6 C10 H10A 109.5 . . ?
O6 C10 H10B 109.5 . . ?
O6 C10 H10C 109.5 . . ?
H10A C10 H10B 109.5 . . ?
H10A C10 H10C 109.5 . . ?
H10B C10 H10C 109.5 . . ?
O2 C4 H4A 109.5 . . ?
O2 C4 H4B 109.5 . . ?
O2 C4 H4C 109.5 . . ?
H4A C4 H4B 109.5 . . ?
H4A C4 H4C 109.5 . . ?
H4B C4 H4C 109.5 . . ?
O4 C6 H6A 109.5 . . ?
O4 C6 H6B 109.5 . . ?
O4 C6 H6C 109.5 . . ?
H6A C6 H6B 109.5 . . ?
H6A C6 H6C 109.5 . . ?
H6B C6 H6C 109.5 . . ?
O8 C12 H12A 109.5 . . ?
O8 C12 H12B 109.5 . . ?
O8 C12 H12C 109.5 . . ?
H12A C12 H12B 109.5 . . ?
H12A C12 H12C 109.5 . . ?
H12B C12 H12C 109.5 . . ?
C17 N1 C15 111.32(8) . . ?
C17 N1 C19 111.02(9) . . ?
C13 N1 C15 111.25(9) . . ?
C13 N1 C17 105.89(8) . . ?
C13 N1 C19 111.80(9) . . ?
C19 N1 C15 105.67(8) . . ?
H25A C25 H25B 107.5 . . ?
N2 C25 H25A 108.4 . . ?
N2 C25 H25B 108.4 . . ?
N2 C25 C26 115.53(10) . . ?
C26 C25 H25A 108.4 . . ?
C26 C25 H25B 108.4 . . ?
C25 N2 C21 105.98(9) . . ?
C23 N2 C25 111.64(9) . . ?
C23 N2 C21 111.07(9) . . ?
C27 N2 C25 110.79(9) . . ?
C27 N2 C23 106.38(8) . . ?
C27 N2 C21 111.08(9) . . ?
N1 C15 H15A 108.3 . . ?
N1 C15 H15B 108.3 . . ?
H15A C15 H15B 107.4 . . ?
C16 C15 N1 115.86(9) . . ?
C16 C15 H15A 108.3 . . ?
C16 C15 H15B 108.3 . . ?
N1 C17 H17A 108.6 . . ?
N1 C17 H17B 108.6 . . ?
H17A C17 H17B 107.5 . . ?
C18 C17 N1 114.86(9) . . ?
C18 C17 H17A 108.6 . . ?
C18 C17 H17B 108.6 . . ?
N1 C13 H13A 108.7 . . ?
N1 C13 H13B 108.7 . . ?
H13A C13 H13B 107.6 . . ?
C14 C13 N1 114.22(9) . . ?
C14 C13 H13A 108.7 . . ?
C14 C13 H13B 108.7 . . ?
C17 C18 H18A 109.5 . . ?
C17 C18 H18B 109.5 . . ?
C17 C18 H18C 109.5 . . ?
H18A C18 H18B 109.5 . . ?
H18A C18 H18C 109.5 . . ?
H18B C18 H18C 109.5 . . ?
N2 C23 H23A 108.6 . . ?
N2 C23 H23B 108.6 . . ?
N2 C23 C24 114.48(10) . . ?
H23A C23 H23B 107.6 . . ?
C24 C23 H23A 108.6 . . ?
C24 C23 H23B 108.6 . . ?
C15 C16 H16A 109.5 . . ?
C15 C16 H16B 109.5 . . ?
C15 C16 H16C 109.5 . . ?
H16A C16 H16B 109.5 . . ?
H16A C16 H16C 109.5 . . ?
H16B C16 H16C 109.5 . . ?
N2 C21 H21A 108.4 . . ?
N2 C21 H21B 108.4 . . ?
H21A C21 H21B 107.4 . . ?
C22 C21 N2 115.69(10) . . ?
C22 C21 H21A 108.4 . . ?
C22 C21 H21B 108.4 . . ?
C23 C24 H24A 109.5 . . ?
C23 C24 H24B 109.5 . . ?
C23 C24 H24C 109.5 . . ?
H24A C24 H24B 109.5 . . ?
H24A C24 H24C 109.5 . . ?
H24B C24 H24C 109.5 . . ?
C13 C14 H14A 109.5 . . ?
C13 C14 H14B 109.5 . . ?
C13 C14 H14C 109.5 . . ?
H14A C14 H14B 109.5 . . ?
H14A C14 H14C 109.5 . . ?
H14B C14 H14C 109.5 . . ?
N1 C19 H19A 108.3 . . ?
N1 C19 H19B 108.3 . . ?
H19A C19 H19B 107.4 . . ?
C20 C19 N1 115.96(10) . . ?
C20 C19 H19A 108.3 . . ?
C20 C19 H19B 108.3 . . ?
C25 C26 H26A 109.5 . . ?
C25 C26 H26B 109.5 . . ?
C25 C26 H26C 109.5 . . ?
H26A C26 H26B 109.5 . . ?
H26A C26 H26C 109.5 . . ?
H26B C26 H26C 109.5 . . ?
C19 C20 H20A 109.5 . . ?
C19 C20 H20B 109.5 . . ?
C19 C20 H20C 109.5 . . ?
H20A C20 H20B 109.5 . . ?
H20A C20 H20C 109.5 . . ?
H20B C20 H20C 109.5 . . ?
N2 C27 H27A 108.6 . . ?
N2 C27 H27B 108.6 . . ?
H27A C27 H27B 107.6 . . ?
C28 C27 N2 114.67(11) . . ?
C28 C27 H27A 108.6 . . ?
C28 C27 H27B 108.6 . . ?
C27 C28 H28A 109.5 . . ?
C27 C28 H28B 109.5 . . ?
C27 C28 H28C 109.5 . . ?
H28A C28 H28B 109.5 . . ?
H28A C28 H28C 109.5 . . ?
H28B C28 H28C 109.5 . . ?
C21 C22 H22A 109.5 . . ?
C21 C22 H22B 109.5 . . ?
C21 C22 H22C 109.5 . . ?
H22A C22 H22B 109.5 . . ?
H22A C22 H22C 109.5 . . ?
H22B C22 H22C 109.5 . . ?

loop_
_geom_bond_atom_site_label_1
_geom_bond_atom_site_label_2
_geom_bond_distance
_geom_bond_site_symmetry_2
_geom_bond_publ_flag
Zn1 S2 2.3590(3) . ?
Zn1 S4 2.3614(4) . ?
Zn1 S1 2.3098(4) . ?
Zn1 S3 2.3157(3) . ?
S2 C2 1.7373(11) . ?
S4 C8 1.7371(11) . ?
S1 C1 1.7574(11) . ?
S3 C7 1.7558(11) . ?
O2 C3 1.3478(13) . ?
O2 C4 1.4491(13) . ?
O6 C9 1.3466(14) . ?
O6 C10 1.4473(14) . ?
O4 C5 1.3424(13) . ?
O4 C6 1.4463(13) . ?
O1 C3 1.2153(14) . ?
O3 C5 1.2073(14) . ?
O8 C11 1.3441(13) . ?
O8 C12 1.4459(14) . ?
O7 C11 1.2050(15) . ?
O5 C9 1.2096(15) . ?
C3 C1 1.4846(14) . ?
C11 C8 1.5037(15) . ?
C5 C2 1.5050(14) . ?
C2 C1 1.3615(15) . ?
C8 C7 1.3593(16) . ?
C7 C9 1.4852(15) . ?
C10 H10A 0.9600 . ?
C10 H10B 0.9600 . ?
C10 H10C 0.9600 . ?
C4 H4A 0.9600 . ?
C4 H4B 0.9600 . ?
C4 H4C 0.9600 . ?
C6 H6A 0.9600 . ?
C6 H6B 0.9600 . ?
C6 H6C 0.9600 . ?
C12 H12A 0.9600 . ?
C12 H12B 0.9600 . ?
C12 H12C 0.9600 . ?
N1 C15 1.5207(14) . ?
N1 C17 1.5158(14) . ?
N1 C13 1.5143(13) . ?
N1 C19 1.5168(14) . ?
C25 H25A 0.9700 . ?
C25 H25B 0.9700 . ?
C25 N2 1.5167(15) . ?
C25 C26 1.5178(18) . ?
N2 C23 1.5153(14) . ?
N2 C21 1.5195(14) . ?
N2 C27 1.5129(15) . ?
C15 H15A 0.9700 . ?
C15 H15B 0.9700 . ?
C15 C16 1.5148(17) . ?
C17 H17A 0.9700 . ?
C17 H17B 0.9700 . ?
C17 C18 1.5150(15) . ?
C13 H13A 0.9700 . ?
C13 H13B 0.9700 . ?
C13 C14 1.5126(16) . ?
C18 H18A 0.9600 . ?
C18 H18B 0.9600 . ?
C18 H18C 0.9600 . ?
C23 H23A 0.9700 . ?
C23 H23B 0.9700 . ?
C23 C24 1.5159(17) . ?
C16 H16A 0.9600 . ?
C16 H16B 0.9600 . ?
C16 H16C 0.9600 . ?
C21 H21A 0.9700 . ?
C21 H21B 0.9700 . ?
C21 C22 1.5127(18) . ?
C24 H24A 0.9600 . ?
C24 H24B 0.9600 . ?
C24 H24C 0.9600 . ?
C14 H14A 0.9600 . ?
C14 H14B 0.9600 . ?
C14 H14C 0.9600 . ?
C19 H19A 0.9700 . ?
C19 H19B 0.9700 . ?
C19 C20 1.5132(18) . ?
C26 H26A 0.9600 . ?
C26 H26B 0.9600 . ?
C26 H26C 0.9600 . ?
C20 H20A 0.9600 . ?
C20 H20B 0.9600 . ?
C20 H20C 0.9600 . ?
C27 H27A 0.9700 . ?
C27 H27B 0.9700 . ?
C27 C28 1.5115(18) . ?
C28 H28A 0.9600 . ?
C28 H28B 0.9600 . ?
C28 H28C 0.9600 . ?
C22 H22A 0.9600 . ?
C22 H22B 0.9600 . ?
C22 H22C 0.9600 . ?
